data_4335021
loop_
_publ_author_name
'Shuangliu Zhou'
'Zhangshuan Wu'
'Lingmin Zhou'
'Shaowu Wang'
'Lijun Zhang'
'Xiancui Zhu'
'Yun Wei'
'Jinhua Zhai'
'Jie Wu'

_publ_contact_author_address
;College of Chemistry and Materials Science
Anhui Normal University
Wuhu, Anhui 241000 China
;
_publ_contact_author_email swwang@mail.ahnu.edu.cn
_publ_contact_author_fax 0553-3883517
_publ_contact_author_name 'Shaowu Wang'
_publ_contact_author_phone 0553-3869310
_publ_section_title
;
 Controlled Synthesis of Racemic Indenyl Rare-Earth Metal Complexes via
 the Cooperation between the Intramolecular Coordination of Donor Atoms
 and a Bridge
;
_journal_name_full 'Inorganic Chemistry'
_journal_page_first 6417
_journal_page_last 6426
_journal_paper_doi 10.1021/ic4003109
_journal_volume 52
_journal_year 2013
_chemical_formula_sum 'C28 H35 N2 Si Y'
_chemical_formula_weight 516.58
_chemical_name_systematic
; 
 ? 
;
_space_group_IT_number 33
_symmetry_cell_setting orthorhombic
_symmetry_space_group_name_Hall 'P 2c -2n'
_symmetry_space_group_name_H-M 'P n a 21'
_atom_sites_solution_hydrogens geom
_atom_sites_solution_primary direct
_atom_sites_solution_secondary difmap
_audit_creation_method SHELXL-97
_cell_angle_alpha 90.00
_cell_angle_beta 90.00
_cell_angle_gamma 90.00
_cell_formula_units_Z 4
_cell_length_a 16.705(3)
_cell_length_b 14.313(2)
_cell_length_c 10.486(2)
_cell_measurement_temperature 293(2)
_cell_volume 2507.2(7)
_computing_structure_refinement 'SHELXL-97 (Sheldrick, 1997)'
_computing_structure_solution 'SHELXS-97 (Sheldrick, 1990)'
_diffrn_ambient_temperature 293(2)
_diffrn_measured_fraction_theta_full 1.000
_diffrn_measured_fraction_theta_max 1.000
_diffrn_radiation_monochromator graphite
_diffrn_radiation_source 'fine-focus sealed tube'
_diffrn_radiation_type MoK\a
_diffrn_radiation_wavelength 0.71073
_diffrn_reflns_av_R_equivalents 0.1368
_diffrn_reflns_av_sigmaI/netI 0.1487
_diffrn_reflns_limit_h_max 20
_diffrn_reflns_limit_h_min -20
_diffrn_reflns_limit_k_max 17
_diffrn_reflns_limit_k_min -16
_diffrn_reflns_limit_l_max 12
_diffrn_reflns_limit_l_min -12
_diffrn_reflns_number 18517
_diffrn_reflns_theta_full 26.00
_diffrn_reflns_theta_max 26.00
_diffrn_reflns_theta_min 1.87
_exptl_absorpt_coefficient_mu 2.392
_exptl_absorpt_correction_T_max 1.000000
_exptl_absorpt_correction_T_min 0.583537
_exptl_absorpt_correction_type multi-scan
_exptl_crystal_colour colorless
_exptl_crystal_density_diffrn 1.369
_exptl_crystal_description needle
_exptl_crystal_F_000 1080
_exptl_crystal_size_max 0.27
_exptl_crystal_size_mid 0.23
_exptl_crystal_size_min 0.18
_refine_diff_density_max 0.626
_refine_diff_density_min -0.544
_refine_diff_density_rms 0.087
_refine_ls_abs_structure_details 'Flack H D (1983), Acta Cryst. A39, 876-881'
_refine_ls_abs_structure_Flack 0.00
_refine_ls_extinction_method none
_refine_ls_goodness_of_fit_ref 0.948
_refine_ls_hydrogen_treatment mixed
_refine_ls_matrix_type full
_refine_ls_number_parameters 294
_refine_ls_number_reflns 4865
_refine_ls_number_restraints 1
_refine_ls_restrained_S_all 0.948
_refine_ls_R_factor_all 0.1534
_refine_ls_R_factor_gt 0.0535
_refine_ls_shift/su_max 0.000
_refine_ls_shift/su_mean 0.000
_refine_ls_structure_factor_coef Fsqd
_refine_ls_weighting_details 'calc w=1/[\s^2^(Fo^2^)+(0.0339P)^2^+0.4295P] where P=(Fo^2^+2Fc^2^)/3'
_refine_ls_weighting_scheme calc
_refine_ls_wR_factor_gt 0.0818
_refine_ls_wR_factor_ref 0.1049
_reflns_number_gt 2445
_reflns_number_total 4865
_reflns_threshold_expression >2sigma(I)
_cod_data_source_file ic4003109_si_002_01.cif
_cod_data_source_block 20
_cod_original_cell_volume 2507.2(8)
_cod_database_code 4335021

loop_
_symmetry_equiv_pos_as_xyz
'x, y, z'
'-x, -y, z+1/2'
'x+1/2, -y+1/2, z'
'-x+1/2, y+1/2, z+1/2'

loop_
_atom_site_label
_atom_site_type_symbol
_atom_site_fract_x
_atom_site_fract_y
_atom_site_fract_z
_atom_site_U_iso_or_equiv
_atom_site_adp_type
_atom_site_occupancy
_atom_site_symmetry_multiplicity
_atom_site_calc_flag
_atom_site_refinement_flags
_atom_site_disorder_assembly
_atom_site_disorder_group
Y1 Y 0.77066(3) 0.31501(5) 0.26609(10) 0.0440(2) Uani 1 1 d . A 2
N2 N 0.8847(4) 0.3367(5) 0.4146(6) 0.0538(18) Uani 1 1 d . A 2
N1 N 0.8177(4) 0.1490(4) 0.2060(7) 0.059(2) Uani 1 1 d . A 2
Si1 Si 0.62214(12) 0.44407(15) 0.1385(2) 0.0437(6) Uani 1 1 d . A 2
C13 C 0.7328(4) 0.4553(4) 0.1163(6) 0.0406(18) Uani 1 1 d . A 2
C12 C 0.7864(4) 0.4018(5) 0.0374(8) 0.037(2) Uani 1 1 d . A 2
C20 C 0.7760(5) 0.3559(5) -0.0799(8) 0.058(2) Uani 1 1 d . A 2
H20 H 0.7252 0.3513 -0.1158 0.070 Uiso 1 1 calc R A 2
C19 C 0.8409(6) 0.3177(6) -0.1420(8) 0.071(3) Uani 1 1 d . A 2
H19 H 0.8332 0.2878 -0.2198 0.085 Uiso 1 1 calc R A 2
C18 C 0.9172(6) 0.3226(7) -0.0914(10) 0.080(3) Uani 1 1 d . A 2
H18 H 0.9599 0.2960 -0.1353 0.096 Uiso 1 1 calc R A 2
C17 C 0.9307(5) 0.3669(6) 0.0243(10) 0.068(3) Uani 1 1 d . A 2
H17 H 0.9820 0.3693 0.0584 0.082 Uiso 1 1 calc R A 2
C15 C 0.8620(4) 0.4620(5) 0.2031(7) 0.044(2) Uani 1 1 d . A 2
C14 C 0.7830(4) 0.4928(5) 0.2142(6) 0.041(2) Uani 1 1 d . A 2
H14 H 0.7651 0.5330 0.2778 0.049 Uiso 1 1 calc R A 2
C25 C 0.9262(4) 0.4812(5) 0.2973(8) 0.066(3) Uani 1 1 d . A 2
H25A H 0.9079 0.5298 0.3549 0.079 Uiso 1 1 calc R A 2
H25B H 0.9727 0.5050 0.2524 0.079 Uiso 1 1 calc R A 2
C27 C 0.9151(5) 0.2642(6) 0.5010(8) 0.081(3) Uani 1 1 d . A 2
H27A H 0.9249 0.2909 0.5835 0.121 Uiso 1 1 calc R A 2
H27B H 0.9641 0.2391 0.4675 0.121 Uiso 1 1 calc R A 2
H27C H 0.8762 0.2151 0.5085 0.121 Uiso 1 1 calc R A 2
C28 C 0.8157(5) 0.3830(7) 0.4679(9) 0.081(4) Uani 1 1 d . A 2
H28A H 0.8180 0.4507 0.4712 0.097 Uiso 1 1 calc R A 2
H28B H 0.7936 0.3555 0.5448 0.097 Uiso 1 1 calc R A 2
C11 C 0.5701(5) 0.4239(6) -0.0154(7) 0.070(3) Uani 1 1 d . A 2
H11A H 0.5856 0.4713 -0.0753 0.105 Uiso 1 1 calc R A 2
H11B H 0.5133 0.4264 -0.0023 0.105 Uiso 1 1 calc R A 2
H11C H 0.5846 0.3636 -0.0482 0.105 Uiso 1 1 calc R A 2
C10 C 0.5836(4) 0.5507(4) 0.2177(7) 0.063(3) Uani 1 1 d . A 2
H10A H 0.5822 0.6012 0.1575 0.094 Uiso 1 1 calc R A 2
H10B H 0.6181 0.5669 0.2875 0.094 Uiso 1 1 calc R A 2
H10C H 0.5305 0.5391 0.2492 0.094 Uiso 1 1 calc R A 2
C2 C 0.6146(4) 0.3368(4) 0.2406(7) 0.033(2) Uani 1 1 d . A 2
C1 C 0.6240(4) 0.3237(5) 0.3721(7) 0.0347(19) Uani 1 1 d . A 2
C9 C 0.6110(4) 0.3823(5) 0.4802(7) 0.0396(19) Uani 1 1 d . A 2
H9 H 0.5961 0.4443 0.4685 0.047 Uiso 1 1 calc R A 2
C8 C 0.6201(4) 0.3480(6) 0.6005(8) 0.053(2) Uani 1 1 d . A 2
H8 H 0.6105 0.3871 0.6696 0.064 Uiso 1 1 calc R A 2
C7 C 0.6437(4) 0.2556(6) 0.6231(8) 0.057(2) Uani 1 1 d . A 2
H7 H 0.6498 0.2339 0.7061 0.069 Uiso 1 1 calc R A 2
C6 C 0.6575(4) 0.1984(6) 0.5240(8) 0.052(2) Uani 1 1 d . A 2
H6 H 0.6740 0.1374 0.5392 0.062 Uiso 1 1 calc R A 2
C5 C 0.6476(4) 0.2288(5) 0.3986(8) 0.035(2) Uani 1 1 d . A 2
C4 C 0.6533(3) 0.1832(4) 0.2819(9) 0.0372(17) Uani 1 1 d . A 2
C3 C 0.6325(4) 0.2472(6) 0.1856(7) 0.042(2) Uani 1 1 d . A 2
H3 H 0.6307 0.2336 0.0989 0.050 Uiso 1 1 calc R A 2
C21 C 0.6828(4) 0.0848(4) 0.2589(10) 0.061(2) Uani 1 1 d . A 2
H21A H 0.6697 0.0662 0.1724 0.074 Uiso 1 1 calc R A 2
H21B H 0.6559 0.0424 0.3168 0.074 Uiso 1 1 calc R A 2
C22 C 0.7726(5) 0.0778(5) 0.2786(13) 0.079(3) Uani 1 1 d . A 2
H22A H 0.7843 0.0849 0.3686 0.095 Uiso 1 1 calc R A 2
H22B H 0.7904 0.0162 0.2526 0.095 Uiso 1 1 calc R A 2
C24 C 0.8019(5) 0.1406(6) 0.0693(9) 0.088(3) Uani 1 1 d . A 2
H24A H 0.8079 0.0766 0.0437 0.132 Uiso 1 1 calc R A 2
H24B H 0.8392 0.1787 0.0228 0.132 Uiso 1 1 calc R A 2
H24C H 0.7483 0.1610 0.0515 0.132 Uiso 1 1 calc R A 2
C16 C 0.8662(5) 0.4084(6) 0.0899(8) 0.050(2) Uani 1 1 d . A 2
C26 C 0.9509(5) 0.3973(6) 0.3749(9) 0.073(3) Uani 1 1 d . A 2
H26A H 0.9884 0.3605 0.3251 0.087 Uiso 1 1 calc R A 2
H26B H 0.9789 0.4188 0.4504 0.087 Uiso 1 1 calc R A 2
C23 C 0.9041(5) 0.1333(6) 0.2267(10) 0.092(4) Uani 1 1 d . A 2
H23A H 0.9341 0.1807 0.1832 0.138 Uiso 1 1 calc R A 2
H23B H 0.9187 0.0730 0.1940 0.138 Uiso 1 1 calc R A 2
H23C H 0.9156 0.1359 0.3163 0.138 Uiso 1 1 calc R A 2

loop_
_atom_site_aniso_label
_atom_site_aniso_U_11
_atom_site_aniso_U_22
_atom_site_aniso_U_33
_atom_site_aniso_U_23
_atom_site_aniso_U_13
_atom_site_aniso_U_12
Y1 0.0302(3) 0.0454(3) 0.0564(4) 0.0180(6) 0.0002(7) 0.0010(4)
N2 0.033(4) 0.078(5) 0.050(4) 0.017(4) -0.004(3) 0.005(4)
N1 0.042(4) 0.050(4) 0.084(6) 0.002(4) 0.023(4) 0.011(3)
Si1 0.0331(12) 0.0545(13) 0.0434(14) 0.0118(12) 0.0003(11) 0.0067(11)
C13 0.041(4) 0.043(4) 0.037(5) 0.026(4) 0.004(5) -0.003(4)
C12 0.027(5) 0.047(5) 0.038(5) 0.004(4) 0.008(4) -0.002(4)
C20 0.067(6) 0.061(5) 0.047(6) 0.014(5) 0.005(6) 0.000(5)
C19 0.076(7) 0.081(6) 0.056(6) 0.008(5) 0.023(5) 0.030(7)
C18 0.083(8) 0.087(7) 0.069(7) 0.015(7) 0.041(6) 0.026(7)
C17 0.047(6) 0.069(7) 0.089(8) 0.034(6) 0.031(6) 0.011(5)
C15 0.032(5) 0.051(5) 0.047(5) 0.005(4) -0.006(4) -0.005(4)
C14 0.045(5) 0.038(4) 0.040(5) 0.010(3) 0.001(4) -0.013(4)
C25 0.052(5) 0.083(6) 0.063(7) 0.012(5) -0.012(5) -0.024(5)
C27 0.068(7) 0.121(8) 0.053(6) 0.029(6) 0.002(5) 0.032(6)
C28 0.046(6) 0.097(8) 0.099(8) 0.017(6) 0.033(6) 0.027(6)
C11 0.054(6) 0.113(8) 0.042(6) 0.034(5) -0.018(5) -0.005(5)
C10 0.051(5) 0.051(5) 0.086(7) 0.022(5) 0.010(4) 0.020(4)
C2 0.026(4) 0.042(4) 0.030(6) 0.017(4) 0.007(4) 0.005(3)
C1 0.025(4) 0.048(5) 0.032(5) 0.000(4) -0.003(4) -0.007(4)
C9 0.042(5) 0.047(5) 0.030(5) 0.011(4) 0.000(4) -0.005(4)
C8 0.048(5) 0.059(6) 0.052(7) -0.007(5) 0.012(5) -0.001(4)
C7 0.064(6) 0.077(6) 0.031(5) 0.006(5) 0.001(4) -0.003(5)
C6 0.046(5) 0.055(6) 0.054(6) 0.027(5) 0.001(4) -0.001(4)
C5 0.032(5) 0.030(4) 0.041(5) 0.000(4) 0.003(4) -0.003(3)
C4 0.040(4) 0.032(3) 0.040(5) 0.004(5) 0.010(5) -0.007(4)
C3 0.032(5) 0.054(5) 0.039(5) -0.011(4) 0.009(4) -0.015(4)
C21 0.076(6) 0.038(4) 0.070(5) 0.012(6) 0.008(8) 0.001(4)
C22 0.071(6) 0.055(5) 0.111(8) 0.040(8) 0.015(7) 0.022(5)
C24 0.092(8) 0.099(8) 0.074(8) 0.016(6) 0.016(6) 0.021(6)
C16 0.032(5) 0.052(5) 0.066(7) 0.011(5) 0.010(5) -0.001(4)
C26 0.037(5) 0.100(7) 0.080(7) 0.003(6) 0.007(5) -0.011(5)
C23 0.053(6) 0.099(7) 0.123(11) -0.007(7) 0.012(6) 0.015(5)

loop_
_atom_type_symbol
_atom_type_description
_atom_type_scat_dispersion_real
_atom_type_scat_dispersion_imag
_atom_type_scat_source
C C 0.0033 0.0016 'International Tables Vol C Tables 4.2.6.8 and 6.1.1.4'
H H 0.0000 0.0000 'International Tables Vol C Tables 4.2.6.8 and 6.1.1.4'
N N 0.0061 0.0033 'International Tables Vol C Tables 4.2.6.8 and 6.1.1.4'
Si Si 0.0817 0.0704 'International Tables Vol C Tables 4.2.6.8 and 6.1.1.4'
Y Y -2.7962 3.5667 'International Tables Vol C Tables 4.2.6.8 and 6.1.1.4'

loop_
_geom_angle_atom_site_label_1
_geom_angle_atom_site_label_2
_geom_angle_atom_site_label_3
_geom_angle
C28 Y1 N2 34.0(2)
C28 Y1 N1 118.9(3)
N2 Y1 N1 92.0(2)
C28 Y1 C14 76.6(3)
N2 Y1 C14 87.0(2)
N1 Y1 C14 145.3(2)
C28 Y1 C13 106.7(3)
N2 Y1 C13 117.7(2)
N1 Y1 C13 129.1(2)
C14 Y1 C13 31.69(18)
C28 Y1 C2 110.1(2)
N2 Y1 C2 143.9(2)
N1 Y1 C2 112.6(2)
C14 Y1 C2 86.7(2)
C13 Y1 C2 67.13(19)
C28 Y1 C3 133.7(3)
N2 Y1 C3 156.6(2)
N1 Y1 C3 81.4(2)
C14 Y1 C3 111.1(2)
C13 Y1 C3 83.1(2)
C2 Y1 C3 31.6(2)
C28 Y1 C15 74.1(3)
N2 Y1 C15 67.6(2)
N1 Y1 C15 119.3(2)
C14 Y1 C15 30.54(18)
C13 Y1 C15 52.4(2)
C2 Y1 C15 116.4(2)
C3 Y1 C15 134.9(2)
C28 Y1 C1 84.5(3)
N2 Y1 C1 115.7(2)
N1 Y1 C1 114.9(2)
C14 Y1 C1 96.5(2)
C13 Y1 C1 89.6(2)
C2 Y1 C1 30.4(2)
C3 Y1 C1 49.8(2)
C15 Y1 C1 125.7(2)
C28 Y1 C12 123.5(3)
N2 Y1 C12 115.0(2)
N1 Y1 C12 100.2(2)
C14 Y1 C12 50.3(2)
C13 Y1 C12 31.2(2)
C2 Y1 C12 87.3(2)
C3 Y1 C12 88.3(2)
C15 Y1 C12 50.8(2)
C1 Y1 C12 115.6(2)
C28 Y1 C4 116.3(3)
N2 Y1 C4 126.9(2)
N1 Y1 C4 66.2(2)
C14 Y1 C4 138.1(2)
C13 Y1 C4 113.1(2)
C2 Y1 C4 51.49(19)
C3 Y1 C4 30.3(2)
C15 Y1 C4 165.3(2)
C1 Y1 C4 49.7(2)
C12 Y1 C4 116.1(3)
C28 Y1 C5 88.4(3)
N2 Y1 C5 108.1(2)
N1 Y1 C5 86.5(2)
C14 Y1 C5 126.7(2)
C13 Y1 C5 117.5(2)
C2 Y1 C5 51.0(2)
C3 Y1 C5 49.4(2)
C15 Y1 C5 153.5(2)
C1 Y1 C5 30.56(19)
C12 Y1 C5 136.0(2)
C4 Y1 C5 29.3(2)
C28 N2 C26 116.2(7)
C28 N2 C27 111.3(7)
C26 N2 C27 109.4(6)
C28 N2 Y1 71.8(5)
C26 N2 Y1 118.4(5)
C27 N2 Y1 124.4(5)
C24 N1 C23 107.9(7)
C24 N1 C22 110.8(7)
C23 N1 C22 108.6(7)
C24 N1 Y1 105.1(5)
C23 N1 Y1 113.7(5)
C22 N1 Y1 110.7(5)
C10 Si1 C11 110.8(4)
C10 Si1 C13 109.2(3)
C11 Si1 C13 111.6(3)
C10 Si1 C2 113.2(3)
C11 Si1 C2 109.7(3)
C13 Si1 C2 102.0(3)
C14 C13 C12 104.3(6)
C14 C13 Si1 121.5(5)
C12 C13 Si1 129.8(6)
C14 C13 Y1 73.5(4)
C12 C13 Y1 77.7(4)
Si1 C13 Y1 95.6(2)
C20 C12 C13 132.5(8)
C20 C12 C16 118.5(8)
C13 C12 C16 108.7(7)
C20 C12 Y1 123.2(5)
C13 C12 Y1 71.1(4)
C16 C12 Y1 77.4(4)
C19 C20 C12 120.2(8)
C20 C19 C18 121.6(9)
C19 C18 C17 120.6(9)
C18 C17 C16 119.7(9)
C14 C15 C16 106.7(7)
C14 C15 C25 124.7(7)
C16 C15 C25 128.6(7)
C14 C15 Y1 71.9(4)
C16 C15 Y1 79.0(4)
C25 C15 Y1 113.1(5)
C15 C14 C13 112.1(6)
C15 C14 Y1 77.6(4)
C13 C14 Y1 74.8(4)
C15 C25 C26 114.2(6)
N2 C28 Y1 74.2(5)
C1 C2 C3 104.6(6)
C1 C2 Si1 131.6(6)
C3 C2 Si1 119.1(5)
C1 C2 Y1 76.9(5)
C3 C2 Y1 74.3(4)
Si1 C2 Y1 95.0(2)
C2 C1 C9 133.4(7)
C2 C1 C5 110.3(7)
C9 C1 C5 116.2(7)
C2 C1 Y1 72.7(4)
C9 C1 Y1 119.6(5)
C5 C1 Y1 77.7(4)
C8 C9 C1 120.5(7)
C9 C8 C7 121.9(8)
C6 C7 C8 119.6(8)
C7 C6 C5 121.3(7)
C4 C5 C6 132.5(7)
C4 C5 C1 106.9(7)
C6 C5 C1 120.6(7)
C4 C5 Y1 73.5(4)
C6 C5 Y1 121.6(5)
C1 C5 Y1 71.7(4)
C5 C4 C3 108.0(6)
C5 C4 C21 126.9(8)
C3 C4 C21 124.9(9)
C5 C4 Y1 77.2(4)
C3 C4 Y1 71.5(4)
C21 C4 Y1 113.6(4)
C4 C3 C2 110.1(7)
C4 C3 Y1 78.1(4)
C2 C3 Y1 74.1(4)
C4 C21 C22 111.2(6)
N1 C22 C21 112.9(7)
C17 C16 C15 132.5(9)
C17 C16 C12 119.5(9)
C15 C16 C12 108.0(7)
C17 C16 Y1 124.1(5)
C15 C16 Y1 71.0(4)
C12 C16 Y1 72.1(4)
N2 C26 C25 114.6(6)

loop_
_geom_bond_atom_site_label_1
_geom_bond_atom_site_label_2
_geom_bond_distance
Y1 C28 2.448(10)
Y1 N2 2.480(6)
Y1 N1 2.581(6)
Y1 C14 2.610(6)
Y1 C13 2.627(6)
Y1 C2 2.639(6)
Y1 C3 2.641(7)
Y1 C15 2.682(7)
Y1 C1 2.693(7)
Y1 C12 2.714(8)
Y1 C4 2.725(6)
Y1 C5 2.771(7)
N2 C28 1.443(9)
N2 C26 1.466(9)
N2 C27 1.469(9)
N1 C24 1.463(9)
N1 C23 1.476(9)
N1 C22 1.479(9)
Si1 C10 1.853(7)
Si1 C11 1.855(7)
Si1 C13 1.870(7)
Si1 C2 1.877(6)
C13 C14 1.430(8)
C13 C12 1.439(9)
C12 C20 1.406(10)
C12 C16 1.445(9)
C20 C19 1.377(10)
C19 C18 1.383(11)
C18 C17 1.387(12)
C17 C16 1.410(11)
C15 C14 1.396(9)
C15 C16 1.416(10)
C15 C25 1.483(9)
C25 C26 1.509(9)
C2 C1 1.400(10)
C2 C3 1.437(10)
C1 C9 1.427(9)
C1 C5 1.442(9)
C9 C8 1.362(10)
C8 C7 1.401(10)
C7 C6 1.342(10)
C6 C5 1.394(10)
C5 C4 1.391(11)
C4 C3 1.407(10)
C4 C21 1.511(8)
C21 C22 1.517(8)
